data_2011835
loop_
_publ_author_name
'de Castro, B.'
'Freire, C.'
'Duarte, M. Teresa'
'Minas da Piedade, M.F.'
'Santos, I.C.'

_publ_section_title
;<i>trans</i>-[<i>N</i>,<i>N</i>'-Bis(salicylidene)cyclohexane-1,2-diaminato]nickel(II)--chloroform
 (1/1)
;
_journal_issue 4
_journal_name_full 'Acta Crystallographica Section C'
_journal_page_first 370
_journal_page_last 372
_journal_paper_doi 10.1107/S0108270100020849
_journal_volume 57
_journal_year 2001
_chemical_formula_iupac '[Ni(C20 H20 N2 O2 )] , CHCl3 '
_chemical_formula_moiety 'C20 H20 N2 NiO2 , CH Cl3'
_chemical_formula_sum 'C21 H21 Cl3 N2 Ni O2'
_chemical_formula_weight 498.46
_chemical_name_systematic
;
 ?
;
_space_group_IT_number 14
_symmetry_cell_setting monoclinic
_symmetry_space_group_name_Hall '-P 2yn'
_symmetry_space_group_name_H-M 'P 1 21/n 1'
_audit_creation_method SHELXL-97
_cell_angle_alpha 90.00
_cell_angle_beta 101.99(2)
_cell_angle_gamma 90.00
_cell_formula_units_Z 4
_cell_length_a 13.249(4)
_cell_length_b 10.086(9)
_cell_length_c 16.695(5)
_cell_measurement_reflns_used 25
_cell_measurement_temperature 293(2)
_cell_measurement_theta_max 14
_cell_measurement_theta_min 12
_cell_volume 2182(2)
_computing_cell_refinement 'CAD-4 Software'
_computing_data_collection 'CAD-4 Software (Enraf-Nonius, 1989)'
_computing_data_reduction MoLEN
_computing_molecular_graphics 'ORTEPIII (McArdle, 1995)'
_computing_publication_material SHELXL97
_computing_structure_refinement 'SHELXL97 (Sheldrick, 1997)'
_computing_structure_solution 'SHELXS97 (Sheldrick, 1990)'
_diffrn_ambient_temperature 293(2)
_diffrn_measured_fraction_theta_full .997
_diffrn_measured_fraction_theta_max .997
_diffrn_measurement_device_type MACH3-Enraf-Nonius
_diffrn_measurement_method '\w-2\q scans'
_diffrn_radiation_monochromator graphite
_diffrn_radiation_source 'fine-focus sealed tube'
_diffrn_radiation_type MoK\a
_diffrn_radiation_wavelength .71069
_diffrn_reflns_av_R_equivalents .0333
_diffrn_reflns_av_sigmaI/netI .0342
_diffrn_reflns_limit_h_max 15
_diffrn_reflns_limit_h_min -15
_diffrn_reflns_limit_k_max 11
_diffrn_reflns_limit_k_min -1
_diffrn_reflns_limit_l_max 19
_diffrn_reflns_limit_l_min -19
_diffrn_reflns_number 8599
_diffrn_reflns_theta_full 25.02
_diffrn_reflns_theta_max 25.02
_diffrn_reflns_theta_min 1.79
_diffrn_standards_interval_count 240
_diffrn_standards_interval_time 5400
_diffrn_standards_number 3
_exptl_absorpt_coefficient_mu 1.276
_exptl_absorpt_correction_type none
_exptl_crystal_colour orange
_exptl_crystal_density_diffrn 1.517
_exptl_crystal_density_method 'not measured'
_exptl_crystal_description parallelipedic
_exptl_crystal_F_000 1024
_exptl_crystal_size_max .2
_exptl_crystal_size_mid .04
_exptl_crystal_size_min .03
_refine_diff_density_max .913
_refine_diff_density_min -.782
_refine_ls_extinction_method none
_refine_ls_goodness_of_fit_ref 1.060
_refine_ls_hydrogen_treatment refall
_refine_ls_matrix_type full
_refine_ls_number_parameters 346
_refine_ls_number_reflns 3839
_refine_ls_number_restraints 0
_refine_ls_restrained_S_all 1.060
_refine_ls_R_factor_all .0660
_refine_ls_R_factor_gt .0501
_refine_ls_shift/su_max .041
_refine_ls_shift/su_mean .005
_refine_ls_structure_factor_coef Fsqd
_refine_ls_weighting_details 'calc w = 1/[\s^2^(Fo^2^)+(0.0790P)^2^+3.4730P] where P=(Fo^2^+2Fc^2^)/3'
_refine_ls_weighting_scheme calc
_refine_ls_wR_factor_ref .1560
_reflns_number_gt 3068
_reflns_number_total 3839
_reflns_threshold_expression I>2\s(I)
_cod_data_source_file av1056.cif
_cod_data_source_block I
_cod_original_sg_symbol_H-M 'P 21/n'
_cod_database_code 2011835
_cod_database_fobs_code 2011835

loop_
_symmetry_equiv_pos_as_xyz
'x, y, z'
'x+1/2, -y+1/2, z+1/2'
'-x, -y, -z'
'-x-1/2, y-1/2, -z-1/2'

loop_
_atom_site_label
_atom_site_fract_x
_atom_site_fract_y
_atom_site_fract_z
_atom_site_U_iso_or_equiv
_atom_site_adp_type
_atom_site_calc_flag
_atom_site_refinement_flags
_atom_site_occupancy
_atom_site_disorder_assembly
_atom_site_disorder_group
_atom_site_type_symbol
Ni1 .57840(4) .87221(5) .05649(3) .0389(2) Uani d . 1 . . Ni
N1 .4614(3) .7736(3) .05709(19) .0431(7) Uani d . 1 . . N
N2 .5366(2) .9797(3) .13323(18) .0421(7) Uani d . 1 . . N
O1 .6195(2) .7726(3) -.02338(17) .0492(7) Uani d . 1 . . O
O2 .6996(2) .9622(3) .05751(17) .0540(7) Uani d . 1 . . O
C1 .4245(3) .6807(4) .0069(2) .0458(9) Uani d . 1 . . C
H1 .369(4) .636(5) .011(3) .059(14) Uiso d . 1 . . H
C11 .4675(3) .6372(4) -.0603(2) .0424(8) Uani d . 1 . . C
C12 .4131(3) .5442(4) -.1153(3) .0510(10) Uani d . 1 . . C
H12 .360(3) .508(4) -.103(2) .040(11) Uiso d . 1 . . H
C13 .4488(4) .5017(5) -.1821(3) .0595(11) Uani d . 1 . . C
H13 .406(4) .441(5) -.222(3) .065(14) Uiso d . 1 . . H
C14 .5428(4) .5498(5) -.1934(3) .0589(12) Uani d . 1 . . C
H14 .567(4) .518(5) -.233(3) .062(14) Uiso d . 1 . . H
C15 .5992(4) .6379(4) -.1405(3) .0529(10) Uani d . 1 . . C
H15 .667(4) .672(5) -.148(3) .062(13) Uiso d . 1 . . H
C16 .5628(3) .6851(4) -.0717(2) .0432(9) Uani d . 1 . . C
C2 .5881(3) 1.0763(4) .1726(2) .0451(9) Uani d . 1 . . C
H2 .564(4) 1.124(4) .215(3) .056(13) Uiso d . 1 . . H
C21 .6878(3) 1.1195(4) .1629(2) .0454(9) Uani d . 1 . . C
C22 .7334(4) 1.2289(4) .2090(3) .0569(11) Uani d . 1 . . C
H22 .709(4) 1.259(5) .245(3) .058(15) Uiso d . 1 . . H
C23 .8222(4) 1.2840(5) .1970(3) .0664(13) Uani d . 1 . . C
H23 .844(4) 1.361(6) .234(3) .082(17) Uiso d . 1 . . H
C24 .8692(4) 1.2292(5) .1380(3) .0642(13) Uani d . 1 . . C
H24 .924(4) 1.271(6) .132(3) .072(16) Uiso d . 1 . . H
C25 .8291(4) 1.1215(5) .0929(3) .0601(12) Uani d . 1 . . C
H25 .861(4) 1.091(5) .051(3) .064(14) Uiso d . 1 . . H
C26 .7364(3) 1.0638(4) .1036(2) .0468(9) Uani d . 1 . . C
C3 .4168(3) .8033(4) .1298(3) .0502(10) Uani d . 1 . . C
H3 .468(3) .755(4) .185(2) .044(10) Uiso d . 1 . . H
C8 .4302(3) .9519(4) .1424(3) .0508(10) Uani d . 1 . . C
H8 .381(3) .987(4) .095(2) .043(10) Uiso d . 1 . . H
C4 .3058(4) .7627(6) .1256(3) .0589(11) Uani d . 1 . . C
H41 .265(3) .803(5) .078(3) .054(12) Uiso d . 1 . . H
H42 .302(5) .676(7) .115(4) .10(2) Uiso d . 1 . . H
C5 .2749(5) .8063(6) .2053(4) .0742(15) Uani d . 1 . . C
H51 .200(6) .802(8) .189(4) .11(2) Uiso d . 1 . . H
H52 .327(4) .765(6) .257(3) .078(16) Uiso d . 1 . . H
C6 .2909(5) .9516(6) .2213(4) .0769(16) Uani d . 1 . . C
H61 .236(4) .988(6) .164(3) .084(17) Uiso d . 1 . . H
H62 .273(5) .970(7) .270(4) .10(2) Uiso d . 1 . . H
C7 .4012(4) .9954(5) .2214(3) .0593(12) Uani d . 1 . . C
H71 .451(4) .962(5) .268(3) .063(14) Uiso d . 1 . . H
H72 .404(5) 1.096(6) .230(4) .090(18) Uiso d . 1 . . H
C10 .8602(5) .7330(8) .0288(4) .0878(18) Uani d . 1 . . C
H10 .798(6) .773(7) .031(4) .12(2) Uiso d . 1 . . H
Cl1 .8514(3) .5647(3) .0248(4) .250(2) Uani d . 1 . . Cl
Cl2 .9452(2) .7825(3) .11647(16) .1579(10) Uani d . 1 . . Cl
Cl3 .8951(2) .8007(5) -.05408(15) .2001(17) Uani d . 1 . . Cl

loop_
_atom_site_aniso_label
_atom_site_aniso_U_11
_atom_site_aniso_U_22
_atom_site_aniso_U_33
_atom_site_aniso_U_12
_atom_site_aniso_U_13
_atom_site_aniso_U_23
Ni1 .0433(3) .0387(3) .0369(3) -.0015(2) .0129(2) -.00137(19)
N1 .0489(17) .0429(18) .0399(16) -.0025(15) .0151(14) .0008(14)
N2 .0477(17) .0401(17) .0408(16) .0033(14) .0144(13) .0025(14)
O1 .0490(15) .0517(16) .0502(15) -.0065(13) .0181(12) -.0132(13)
O2 .0541(16) .0584(18) .0524(16) -.0148(14) .0178(13) -.0155(14)
C1 .044(2) .044(2) .050(2) -.0030(18) .0109(17) .0030(18)
C11 .047(2) .037(2) .0408(19) .0029(16) .0040(16) .0036(16)
C12 .049(2) .044(2) .056(2) .0013(19) .0033(19) .0004(19)
C13 .071(3) .048(2) .054(2) .005(2) .000(2) -.012(2)
C14 .077(3) .052(3) .048(2) .009(2) .015(2) -.011(2)
C15 .060(3) .052(2) .049(2) .003(2) .018(2) -.0066(19)
C16 .054(2) .0362(19) .0401(19) .0065(17) .0109(16) -.0001(16)
C2 .056(2) .037(2) .042(2) .0079(18) .0094(17) .0006(17)
C21 .054(2) .035(2) .043(2) .0061(17) .0003(17) .0022(16)
C22 .061(3) .041(2) .063(3) .009(2) .000(2) -.006(2)
C23 .066(3) .045(3) .078(3) -.003(2) -.009(3) -.009(2)
C24 .056(3) .058(3) .073(3) -.016(2) -.001(2) .002(2)
C25 .059(3) .065(3) .057(3) -.014(2) .012(2) -.002(2)
C26 .051(2) .042(2) .044(2) -.0019(18) .0026(17) .0004(17)
C3 .056(2) .050(2) .049(2) -.0016(19) .0222(19) -.0014(19)
C8 .053(2) .051(2) .053(2) .0043(19) .021(2) .0013(19)
C4 .057(3) .066(3) .060(3) -.005(2) .026(2) .000(2)
C5 .077(4) .079(4) .081(4) -.008(3) .048(3) -.003(3)
C6 .081(4) .079(4) .086(4) .003(3) .053(3) -.005(3)
C7 .073(3) .054(3) .060(3) .004(2) .034(2) -.002(2)
C10 .063(3) .107(5) .096(4) .011(3) .020(3) .002(4)
Cl1 .131(2) .1056(19) .477(7) .0126(17) -.020(3) -.024(3)
Cl2 .162(2) .166(2) .1197(17) .0118(19) -.0312(15) .0024(16)
Cl3 .147(2) .362(5) .1091(17) .037(3) .0689(16) .049(2)

loop_
_atom_type_symbol
_atom_type_description
_atom_type_scat_dispersion_real
_atom_type_scat_dispersion_imag
_atom_type_scat_source
Ni Ni .3393 1.1124 'International Tables Vol C Tables 4.2.6.8 and 6.1.1.4'
O O .0106 .0060 'International Tables Vol C Tables 4.2.6.8 and 6.1.1.4'
N N .0061 .0033 'International Tables Vol C Tables 4.2.6.8 and 6.1.1.4'
Cl Cl .1484 .1585 'International Tables Vol C Tables 4.2.6.8 and 6.1.1.4'
C C .0033 .0016 'International Tables Vol C Tables 4.2.6.8 and 6.1.1.4'
H H .0000 .0000 'International Tables Vol C Tables 4.2.6.8 and 6.1.1.4'

loop_
_geom_angle_atom_site_label_1
_geom_angle_atom_site_label_2
_geom_angle_atom_site_label_3
_geom_angle
O1 Ni1 O2 83.53(13)
O1 Ni1 N1 94.87(13)
O2 Ni1 N1 176.78(14)
O1 Ni1 N2 177.09(13)
O2 Ni1 N2 95.21(14)
N1 Ni1 N2 86.52(14)
C1 N1 C3 121.2(3)
C1 N1 Ni1 126.6(3)
C3 N1 Ni1 111.9(3)
C2 N2 C8 120.5(3)
C2 N2 Ni1 126.4(3)
C8 N2 Ni1 113.0(3)
C16 O1 Ni1 126.3(2)
C26 O2 Ni1 127.4(3)
N1 C1 C11 125.2(4)
N1 C1 H1 122(3)
C11 C1 H1 112(3)
C16 C11 C12 119.8(4)
C16 C11 C1 121.2(4)
C12 C11 C1 119.0(4)
C13 C12 C11 121.7(5)
C13 C12 H12 120(3)
C11 C12 H12 118(3)
C12 C13 C14 118.3(4)
C12 C13 H13 120(3)
C14 C13 H13 122(3)
C15 C14 C13 121.9(4)
C15 C14 H14 120(3)
C13 C14 H14 118(3)
C14 C15 C16 120.8(4)
C14 C15 H15 122(3)
C16 C15 H15 117(3)
O1 C16 C11 124.2(3)
O1 C16 C15 118.3(4)
C11 C16 C15 117.5(4)
N2 C2 C21 125.1(4)
N2 C2 H2 122(3)
C21 C2 H2 112(3)
C26 C21 C22 119.5(4)
C26 C21 C2 121.8(4)
C22 C21 C2 118.5(4)
C23 C22 C21 121.9(5)
C23 C22 H22 117(4)
C21 C22 H22 121(4)
C22 C23 C24 118.3(5)
C22 C23 H23 112(3)
C24 C23 H23 130(3)
C25 C24 C23 121.9(5)
C25 C24 H24 124(4)
C23 C24 H24 114(4)
C24 C25 C26 120.7(5)
C24 C25 H25 119(3)
C26 C25 H25 120(3)
O2 C26 C25 118.5(4)
O2 C26 C21 123.8(4)
C25 C26 C21 117.7(4)
N1 C3 C4 117.1(4)
N1 C3 C8 104.9(3)
C4 C3 C8 111.0(4)
N1 C3 H3 108(2)
C4 C3 H3 109(2)
C8 C3 H3 106(2)
N2 C8 C7 117.1(4)
N2 C8 C3 105.1(3)
C7 C8 C3 111.3(4)
N2 C8 H8 110(2)
C7 C8 H8 110(2)
C3 C8 H8 102(3)
C3 C4 C5 108.3(4)
C3 C4 H41 108(3)
C5 C4 H41 113(3)
C3 C4 H42 106(4)
C5 C4 H42 116(4)
H41 C4 H42 105(5)
C6 C5 C4 112.4(5)
C6 C5 H51 101(5)
C4 C5 H51 101(4)
C6 C5 H52 101(3)
C4 C5 H52 110(3)
H51 C5 H52 131(5)
C5 C6 C7 112.6(5)
C5 C6 H61 97(3)
C7 C6 H61 110(3)
C5 C6 H62 108(4)
C7 C6 H62 111(4)
H61 C6 H62 117(5)
C8 C7 C6 109.4(4)
C8 C7 H71 111(3)
C6 C7 H71 113(3)
C8 C7 H72 114(3)
C6 C7 H72 107(3)
H71 C7 H72 103(5)
Cl3 C10 Cl1 113.6(5)
Cl3 C10 Cl2 109.7(4)
Cl1 C10 Cl2 110.4(4)
Cl3 C10 H10 105(5)
Cl1 C10 H10 113(5)
Cl2 C10 H10 105(5)

loop_
_geom_bond_atom_site_label_1
_geom_bond_atom_site_label_2
_geom_bond_site_symmetry_2
_geom_bond_distance
_geom_bond_publ_flag
Ni1 O1 . 1.840(3) ?
Ni1 O2 . 1.842(3) ?
Ni1 N1 . 1.844(3) ?
Ni1 N2 . 1.849(3) ?
N1 C1 . 1.284(5) ?
N1 C3 . 1.487(5) ?
N2 C2 . 1.289(5) ?
N2 C8 . 1.475(5) ?
O1 C16 . 1.320(5) ?
O2 C26 . 1.312(5) ?
C1 C11 . 1.429(6) ?
C1 H1 . .88(5) ?
C11 C16 . 1.401(6) ?
C11 C12 . 1.402(6) ?
C12 C13 . 1.368(7) ?
C12 H12 . .85(4) ?
C13 C14 . 1.386(7) ?
C13 H13 . .99(5) ?
C14 C15 . 1.361(7) ?
C14 H14 . .86(5) ?
C15 C16 . 1.417(5) ?
C15 H15 . .99(5) ?
C2 C21 . 1.432(6) ?
C2 H2 . .97(5) ?
C21 C26 . 1.405(6) ?
C21 C22 . 1.408(6) ?
C22 C23 . 1.354(7) ?
C22 H22 . .80(5) ?
C23 C24 . 1.385(8) ?
C23 H23 . 1.00(6) ?
C24 C25 . 1.364(7) ?
C24 H24 . .87(6) ?
C25 C26 . 1.404(6) ?
C25 H25 . .95(5) ?
C3 C4 . 1.514(6) ?
C3 C8 . 1.518(6) ?
C3 H3 . 1.14(4) ?
C8 C7 . 1.513(6) ?
C8 H8 . .98(4) ?
C4 C5 . 1.536(7) ?
C4 H41 . .96(5) ?
C4 H42 . .89(7) ?
C5 C6 . 1.497(9) ?
C5 H51 . .97(7) ?
C5 H52 . 1.07(6) ?
C6 C7 . 1.526(7) ?
C6 H61 . 1.14(6) ?
C6 H62 . .92(6) ?
C7 H71 . .97(5) ?
C7 H72 . 1.03(6) ?
C10 Cl3 . 1.690(7) ?
C10 Cl1 . 1.702(8) ?
C10 Cl2 . 1.725(7) ?
C10 H10 . .92(7) ?

loop_
_geom_torsion_atom_site_label_1
_geom_torsion_atom_site_label_2
_geom_torsion_atom_site_label_3
_geom_torsion_atom_site_label_4
_geom_torsion
_geom_torsion_publ_flag
O1 Ni1 N1 C1 -7.8(4) yes
O2 Ni1 N1 C1 -68(2) ?
N2 Ni1 N1 C1 169.7(4) ?
O1 Ni1 N1 C3 166.2(3) ?
O2 Ni1 N1 C3 106(2) ?
N2 Ni1 N1 C3 -16.4(3) ?
O1 Ni1 N2 C2 -68(3) ?
O2 Ni1 N2 C2 -3.8(3) yes
N1 Ni1 N2 C2 173.4(3) ?
O1 Ni1 N2 C8 107(3) ?
O2 Ni1 N2 C8 171.6(3) ?
N1 Ni1 N2 C8 -11.2(3) ?
O2 Ni1 O1 C16 -169.0(3) ?
N1 Ni1 O1 C16 13.8(3) ?
N2 Ni1 O1 C16 -105(3) ?
O1 Ni1 O2 C26 -180.0(4) ?
N1 Ni1 O2 C26 -120(2) ?
N2 Ni1 O2 C26 2.6(4) ?
C3 N1 C1 C11 -174.2(4) ?
Ni1 N1 C1 C11 -.8(6) ?
N1 C1 C11 C16 7.0(6) ?
N1 C1 C11 C12 -173.4(4) ?
C16 C11 C12 C13 -2.4(6) ?
C1 C11 C12 C13 178.0(4) ?
C11 C12 C13 C14 2.0(7) ?
C12 C13 C14 C15 -.5(7) ?
C13 C14 C15 C16 -.6(7) ?
Ni1 O1 C16 C11 -11.7(5) ?
Ni1 O1 C16 C15 167.1(3) ?
C12 C11 C16 O1 180.0(4) ?
C1 C11 C16 O1 -.5(6) ?
C12 C11 C16 C15 1.2(6) ?
C1 C11 C16 C15 -179.3(4) ?
C14 C15 C16 O1 -178.6(4) ?
C14 C15 C16 C11 .3(6) ?
C8 N2 C2 C21 -174.2(4) ?
Ni1 N2 C2 C21 .9(6) ?
N2 C2 C21 C26 4.5(6) ?
N2 C2 C21 C22 178.5(4) ?
C26 C21 C22 C23 1.2(6) ?
C2 C21 C22 C23 -173.0(4) ?
C21 C22 C23 C24 -.6(7) ?
C22 C23 C24 C25 -.8(8) ?
C23 C24 C25 C26 1.6(8) ?
Ni1 O2 C26 C25 -177.9(3) ?
Ni1 O2 C26 C21 1.6(6) ?
C24 C25 C26 O2 178.4(4) ?
C24 C25 C26 C21 -1.0(7) ?
C22 C21 C26 O2 -179.7(4) ?
C2 C21 C26 O2 -5.8(6) ?
C22 C21 C26 C25 -.3(6) ?
C2 C21 C26 C25 173.6(4) ?
C1 N1 C3 C4 -23.7(6) yes
Ni1 N1 C3 C4 162.0(4) ?
C1 N1 C3 C8 -147.2(4) ?
Ni1 N1 C3 C8 38.5(4) ?
C2 N2 C8 C7 -25.7(6) yes
Ni1 N2 C8 C7 158.6(3) ?
C2 N2 C8 C3 -149.8(4) ?
Ni1 N2 C8 C3 34.5(4) ?
N1 C3 C8 N2 -44.7(4) yes
C4 C3 C8 N2 -172.0(3) ?
N1 C3 C8 C7 -172.4(4) ?
C4 C3 C8 C7 60.2(5) ?
N1 C3 C4 C5 -178.3(4) yes
C8 C3 C4 C5 -58.0(6) yes
C3 C4 C5 C6 55.8(7) yes
C4 C5 C6 C7 -54.9(8) yes
N2 C8 C7 C6 -177.0(4) yes
C3 C8 C7 C6 -56.0(6) yes
C5 C6 C7 C8 53.8(7) yes
